data_4339120
loop_
_publ_author_name
'Nockemann, Peter'
'Servaes, Kelly'
'Van Deun, Rik'
'Van Hecke, Kristof'
'Van Meervelt, Luc'
'Binnemans, Koen'
'G\"orller-Walrand, Christiane'

_publ_section_title
;
 Speciation of uranyl complexes in ionic liquids by optical spectroscopy.
;
_journal_issue 26
_journal_name_full 'Inorganic chemistry'
_journal_page_first 11335
_journal_page_last 11344
_journal_paper_doi 10.1021/ic701752j
_journal_volume 46
_journal_year 2007
_chemical_formula_moiety '2(C10 H19 N2), Br4 O2 U'
_chemical_formula_sum 'C20 H38 Br4 N4 O2 U'
_chemical_formula_weight 924.17
_chemical_name_systematic
; 
 ? 
;
_space_group_IT_number 148
_symmetry_cell_setting trigonal
_symmetry_space_group_name_Hall '-R 3'
_symmetry_space_group_name_H-M 'R -3 :H'
_atom_sites_solution_hydrogens geom
_atom_sites_solution_primary direct
_atom_sites_solution_secondary difmap
_audit_creation_method SHELXL-97
_cell_angle_alpha 90.00
_cell_angle_beta 90.00
_cell_angle_gamma 120.00
_cell_formula_units_Z 9
_cell_length_a 33.297(5)
_cell_length_b 33.297(5)
_cell_length_c 7.1671(14)
_cell_measurement_temperature 100(2)
_cell_volume 6882(2)
_computing_cell_refinement 'Bruker SAINT'
_computing_data_collection 'Bruker SMART'
_computing_data_reduction 'Bruker SAINT'
_computing_publication_material Platon
_computing_structure_refinement 'SHELXL-97 (Sheldrick, 1997)'
_computing_structure_solution 'SHELXS-97 (Sheldrick, 1990)'
_diffrn_ambient_temperature 100(2)
_diffrn_measured_fraction_theta_full 0.986
_diffrn_measured_fraction_theta_max 0.986
_diffrn_measurement_device_type 'SMART 6000'
_diffrn_measurement_method '\w and \f scans'
_diffrn_radiation_monochromator 'crossed G\"obel mirrors'
_diffrn_radiation_source 'fine-focus sealed tube'
_diffrn_radiation_type CuK\a
_diffrn_radiation_wavelength 1.54178
_diffrn_reflns_av_R_equivalents 0.0771
_diffrn_reflns_av_sigmaI/netI 0.0668
_diffrn_reflns_limit_h_max 19
_diffrn_reflns_limit_h_min -40
_diffrn_reflns_limit_k_max 40
_diffrn_reflns_limit_k_min 0
_diffrn_reflns_limit_l_max 8
_diffrn_reflns_limit_l_min 0
_diffrn_reflns_number 8420
_diffrn_reflns_theta_full 71.14
_diffrn_reflns_theta_max 71.14
_diffrn_reflns_theta_min 2.65
_exptl_absorpt_coefficient_mu 21.228
_exptl_absorpt_correction_T_max 0.120
_exptl_absorpt_correction_T_min 0.060
_exptl_absorpt_correction_type refdelf
_exptl_absorpt_process_details 'WinGX - Version 1.70.01'
_exptl_crystal_colour yellow
_exptl_crystal_density_diffrn 2.007
_exptl_crystal_density_method 'not measured'
_exptl_crystal_description rod
_exptl_crystal_F_000 3906
_exptl_crystal_size_max 0.3
_exptl_crystal_size_mid 0.1
_exptl_crystal_size_min 0.1
_refine_diff_density_max 1.138
_refine_diff_density_min -0.960
_refine_diff_density_rms 0.178
_refine_ls_extinction_method none
_refine_ls_goodness_of_fit_ref 1.050
_refine_ls_hydrogen_treatment constr
_refine_ls_matrix_type full
_refine_ls_number_parameters 219
_refine_ls_number_reflns 2932
_refine_ls_number_restraints 82
_refine_ls_restrained_S_all 1.052
_refine_ls_R_factor_all 0.0449
_refine_ls_R_factor_gt 0.0357
_refine_ls_shift/su_max 0.000
_refine_ls_shift/su_mean 0.000
_refine_ls_structure_factor_coef Fsqd
_refine_ls_weighting_details 'calc w=1/[\s^2^(Fo^2^)+(0.0116P)^2^+59.3842P] where P=(Fo^2^+2Fc^2^)/3'
_refine_ls_weighting_scheme calc
_refine_ls_wR_factor_gt 0.0780
_refine_ls_wR_factor_ref 0.0822
_reflns_number_gt 2518
_reflns_number_total 2932
_reflns_threshold_expression >2sigma(I)
_cod_data_source_file ic701752j-file003.cif
_cod_data_source_block wg84
_cod_original_cell_volume 6881.6(19)
_cod_original_sg_symbol_H-M 'R -3'
_cod_database_code 4339120

loop_
_symmetry_equiv_pos_as_xyz
'x, y, z'
'-y, x-y, z'
'-x+y, -x, z'
'x+2/3, y+1/3, z+1/3'
'-y+2/3, x-y+1/3, z+1/3'
'-x+y+2/3, -x+1/3, z+1/3'
'x+1/3, y+2/3, z+2/3'
'-y+1/3, x-y+2/3, z+2/3'
'-x+y+1/3, -x+2/3, z+2/3'
'-x, -y, -z'
'y, -x+y, -z'
'x-y, x, -z'
'-x+2/3, -y+1/3, -z+1/3'
'y+2/3, -x+y+1/3, -z+1/3'
'x-y+2/3, x+1/3, -z+1/3'
'-x+1/3, -y+2/3, -z+2/3'
'y+1/3, -x+y+2/3, -z+2/3'
'x-y+1/3, x+2/3, -z+2/3'

loop_
_atom_site_label
_atom_site_type_symbol
_atom_site_fract_x
_atom_site_fract_y
_atom_site_fract_z
_atom_site_U_iso_or_equiv
_atom_site_adp_type
_atom_site_occupancy
_atom_site_symmetry_multiplicity
_atom_site_calc_flag
_atom_site_refinement_flags
_atom_site_disorder_assembly
_atom_site_disorder_group
O1 O 0.4908(2) -0.0102(3) 0.7546(13) 0.0349(19) Uani 0.5421(15) 1 d P A 1
Br2 Br 0.56997(4) 0.09201(4) 0.9319(2) 0.0388(3) Uani 0.5421(15) 1 d P A 1
O2 O 0.5181(3) 0.0284(3) 0.7843(11) 0.0259(19) Uani 0.4579(15) 1 d P A 2
Br3 Br 0.56106(4) 0.08164(5) 1.1908(2) 0.0356(4) Uani 0.4579(15) 1 d P A 2
U1 U 0.5000 0.0000 1.0000 0.01769(6) Uani 1 2 d S . .
Br1 Br 0.567811(17) -0.02708(2) 0.98342(8) 0.02631(13) Uani 1 1 d . A .
N1 N 0.58988(16) 0.99283(17) 0.4926(7) 0.0309(11) Uani 1 1 d . B .
N2 N 0.54267(13) 0.91985(13) 0.4470(8) 0.0439(14) Uani 1 1 d D . .
C1 C 0.6078(3) 1.0415(2) 0.5350(13) 0.061(2) Uani 1 1 d . . .
H1A H 0.5947 1.0545 0.4473 0.092 Uiso 1 1 calc R . .
H1B H 0.6416 1.0583 0.5238 0.092 Uiso 1 1 calc R . .
H1C H 0.5991 1.0446 0.6626 0.092 Uiso 1 1 calc R . .
C2 C 0.54573(19) 0.9607(2) 0.4876(8) 0.0307(13) Uani 1 1 d . B .
H2 H 0.5203 0.9656 0.5090 0.037 Uiso 1 1 calc R . .
C3 C 0.5869(2) 0.9272(2) 0.4277(10) 0.0408(15) Uani 1 1 d . B .
H3 H 0.5952 0.9044 0.3981 0.049 Uiso 1 1 calc R . .
C4 C 0.6163(2) 0.9724(2) 0.4584(8) 0.0336(14) Uani 1 1 d . . .
H4 H 0.6492 0.9875 0.4568 0.040 Uiso 1 1 calc R B .
C5A C 0.4984(3) 0.8776(3) 0.3892(8) 0.058(3) Uani 0.481(7) 1 d PDU B 1
H5A H 0.5056 0.8576 0.3101 0.070 Uiso 0.481(7) 1 calc PR B 1
H5B H 0.4794 0.8870 0.3149 0.070 Uiso 0.481(7) 1 calc PR B 1
C6A C 0.4717(2) 0.8511(3) 0.5591(10) 0.070(3) Uani 0.481(7) 1 d PDU B 1
H6A H 0.4572 0.8675 0.6187 0.084 Uiso 0.481(7) 1 calc PR B 1
H6B H 0.4466 0.8200 0.5207 0.084 Uiso 0.481(7) 1 calc PR B 1
C7A C 0.5025(3) 0.8458(3) 0.6974(10) 0.069(3) Uani 0.481(7) 1 d PDU B 1
H7A H 0.5270 0.8770 0.7374 0.083 Uiso 0.481(7) 1 calc PR B 1
H7B H 0.5178 0.8305 0.6353 0.083 Uiso 0.481(7) 1 calc PR B 1
C8A C 0.4775(2) 0.8183(3) 0.8669(11) 0.073(3) Uani 0.481(7) 1 d PDU B 1
H8A H 0.4526 0.7871 0.8277 0.087 Uiso 0.481(7) 1 calc PR B 1
H8B H 0.4626 0.8338 0.9313 0.087 Uiso 0.481(7) 1 calc PR B 1
C9A C 0.5092(3) 0.8130(3) 1.0006(12) 0.073(3) Uani 0.481(7) 1 d PDU B 1
H9A H 0.5304 0.8060 0.9291 0.087 Uiso 0.481(7) 1 calc PR B 1
H9B H 0.5284 0.8429 1.0659 0.087 Uiso 0.481(7) 1 calc PR B 1
C10A C 0.4841(5) 0.7757(4) 1.1429(15) 0.071(4) Uani 0.481(7) 1 d PDU B 1
H10A H 0.4629 0.7822 1.2137 0.106 Uiso 0.481(7) 1 calc PR B 1
H10B H 0.5067 0.7748 1.2283 0.106 Uiso 0.481(7) 1 calc PR B 1
H10C H 0.4665 0.7457 1.0799 0.106 Uiso 0.481(7) 1 calc PR B 1
C5B C 0.4998(3) 0.8739(2) 0.4859(10) 0.055(3) Uani 0.519(7) 1 d PDU B 2
H5C H 0.4724 0.8779 0.4727 0.066 Uiso 0.519(7) 1 calc PR B 2
H5D H 0.4974 0.8515 0.3894 0.066 Uiso 0.519(7) 1 calc PR B 2
C6B C 0.4978(3) 0.8533(2) 0.6736(11) 0.057(2) Uani 0.519(7) 1 d PDU B 2
H6C H 0.5013 0.8760 0.7703 0.068 Uiso 0.519(7) 1 calc PR B 2
H6D H 0.5245 0.8481 0.6852 0.068 Uiso 0.519(7) 1 calc PR B 2
C7B C 0.4542(3) 0.8084(2) 0.7127(10) 0.057(2) Uani 0.519(7) 1 d PDU B 2
H7C H 0.4276 0.8138 0.7089 0.068 Uiso 0.519(7) 1 calc PR B 2
H7D H 0.4497 0.7861 0.6123 0.068 Uiso 0.519(7) 1 calc PR B 2
C8B C 0.4540(3) 0.7870(2) 0.8969(11) 0.062(2) Uani 0.519(7) 1 d PDU B 2
H8C H 0.4585 0.8093 0.9972 0.074 Uiso 0.519(7) 1 calc PR B 2
H8D H 0.4808 0.7817 0.9009 0.074 Uiso 0.519(7) 1 calc PR B 2
C9B C 0.4107(3) 0.7420(2) 0.9365(11) 0.066(3) Uani 0.519(7) 1 d PDU B 2
H9C H 0.4059 0.7196 0.8360 0.080 Uiso 0.519(7) 1 calc PR B 2
H9D H 0.3839 0.7472 0.9351 0.080 Uiso 0.519(7) 1 calc PR B 2
C10B C 0.4121(5) 0.7213(4) 1.1210(15) 0.077(4) Uani 0.519(7) 1 d PDU B 2
H10D H 0.4253 0.7458 1.2157 0.115 Uiso 0.519(7) 1 calc PR B 2
H10E H 0.4313 0.7068 1.1101 0.115 Uiso 0.519(7) 1 calc PR B 2
H10F H 0.3805 0.6979 1.1576 0.115 Uiso 0.519(7) 1 calc PR B 2

loop_
_atom_site_aniso_label
_atom_site_aniso_U_11
_atom_site_aniso_U_22
_atom_site_aniso_U_33
_atom_site_aniso_U_23
_atom_site_aniso_U_13
_atom_site_aniso_U_12
O1 0.025(3) 0.033(3) 0.053(5) -0.015(3) -0.014(3) 0.019(3)
Br2 0.0230(4) 0.0255(5) 0.0683(9) 0.0036(5) 0.0042(5) 0.0124(4)
O2 0.033(4) 0.036(4) 0.011(4) 0.001(3) 0.003(3) 0.019(3)
Br3 0.0185(5) 0.0372(6) 0.0487(9) -0.0138(6) -0.0057(5) 0.0120(5)
U1 0.01416(9) 0.02449(10) 0.01659(13) 0.00121(8) -0.00074(8) 0.01129(8)
Br1 0.0222(2) 0.0385(3) 0.0259(3) -0.0033(2) -0.00383(19) 0.02096(18)
N1 0.044(2) 0.041(2) 0.017(3) 0.0051(18) 0.0069(19) 0.0288(19)
N2 0.040(2) 0.050(3) 0.057(4) -0.010(2) -0.015(2) 0.034(2)
C1 0.071(4) 0.030(3) 0.079(6) 0.010(3) 0.043(4) 0.022(3)
C2 0.035(2) 0.045(3) 0.026(3) 0.003(2) -0.003(2) 0.030(2)
C3 0.049(3) 0.056(3) 0.038(4) 0.004(3) -0.001(3) 0.042(2)
C4 0.046(3) 0.047(3) 0.021(3) 0.014(2) 0.004(2) 0.033(2)
C5A 0.055(4) 0.059(4) 0.061(5) 0.003(4) -0.013(4) 0.028(4)
C6A 0.064(4) 0.062(4) 0.064(4) 0.004(3) -0.007(3) 0.017(3)
C7A 0.067(3) 0.058(3) 0.062(4) 0.004(3) 0.000(3) 0.015(3)
C8A 0.072(4) 0.058(4) 0.063(4) 0.001(3) 0.009(3) 0.013(3)
C9A 0.073(4) 0.059(4) 0.066(5) -0.003(4) 0.013(4) 0.017(4)
C10A 0.077(7) 0.058(6) 0.071(8) -0.003(6) 0.008(7) 0.030(6)
C5B 0.049(4) 0.047(4) 0.073(5) 0.003(4) -0.002(4) 0.026(3)
C6B 0.050(3) 0.048(3) 0.074(4) 0.006(3) 0.001(3) 0.026(3)
C7B 0.047(3) 0.051(3) 0.079(4) 0.003(3) 0.006(3) 0.029(3)
C8B 0.052(3) 0.052(3) 0.084(4) 0.002(3) 0.012(3) 0.028(3)
C9B 0.056(4) 0.055(4) 0.088(5) 0.005(4) 0.014(4) 0.028(3)
C10B 0.061(6) 0.062(6) 0.101(8) 0.018(6) 0.020(6) 0.026(5)

loop_
_atom_type_symbol
_atom_type_description
_atom_type_scat_dispersion_real
_atom_type_scat_dispersion_imag
_atom_type_scat_source
C C 0.0181 0.0091 'International Tables Vol C Tables 4.2.6.8 and 6.1.1.4'
H H 0.0000 0.0000 'International Tables Vol C Tables 4.2.6.8 and 6.1.1.4'
N N 0.0311 0.0180 'International Tables Vol C Tables 4.2.6.8 and 6.1.1.4'
O O 0.0492 0.0322 'International Tables Vol C Tables 4.2.6.8 and 6.1.1.4'
Br Br -0.6763 1.2805 'International Tables Vol C Tables 4.2.6.8 and 6.1.1.4'
U U -4.3638 13.4090 'International Tables Vol C Tables 4.2.6.8 and 6.1.1.4'

loop_
_geom_angle_atom_site_label_1
_geom_angle_atom_site_label_2
_geom_angle_atom_site_label_3
_geom_angle
_geom_angle_site_symmetry_1
_geom_angle_site_symmetry_3
O2 U1 O2 179.994(2) 10_657 .
O2 U1 O1 141.7(4) 10_657 .
O2 U1 O1 38.3(4) . .
O2 U1 O1 38.3(4) 10_657 10_657
O2 U1 O1 141.7(4) . 10_657
O1 U1 O1 179.999(3) . 10_657
O2 U1 Br3 91.2(3) 10_657 10_657
O2 U1 Br3 88.8(3) . 10_657
O1 U1 Br3 50.5(2) . 10_657
O1 U1 Br3 129.5(2) 10_657 10_657
O2 U1 Br3 88.8(3) 10_657 .
O2 U1 Br3 91.2(3) . .
O1 U1 Br3 129.5(2) . .
O1 U1 Br3 50.5(2) 10_657 .
Br3 U1 Br3 180.0 10_657 .
O2 U1 Br2 52.1(3) 10_657 10_657
O2 U1 Br2 127.9(3) . 10_657
O1 U1 Br2 89.7(2) . 10_657
O1 U1 Br2 90.3(2) 10_657 10_657
Br3 U1 Br2 39.19(4) 10_657 10_657
Br3 U1 Br2 140.81(4) . 10_657
O2 U1 Br2 127.9(3) 10_657 .
O2 U1 Br2 52.1(3) . .
O1 U1 Br2 90.3(2) . .
O1 U1 Br2 89.7(2) 10_657 .
Br3 U1 Br2 140.81(4) 10_657 .
Br3 U1 Br2 39.19(4) . .
Br2 U1 Br2 180.00(7) 10_657 .
O2 U1 Br1 88.9(3) 10_657 .
O2 U1 Br1 91.1(3) . .
O1 U1 Br1 89.2(2) . .
O1 U1 Br1 90.8(2) 10_657 .
Br3 U1 Br1 88.73(3) 10_657 .
Br3 U1 Br1 91.27(3) . .
Br2 U1 Br1 91.07(3) 10_657 .
Br2 U1 Br1 88.93(3) . .
O2 U1 Br1 91.1(3) 10_657 10_657
O2 U1 Br1 88.9(3) . 10_657
O1 U1 Br1 90.8(2) . 10_657
O1 U1 Br1 89.2(2) 10_657 10_657
Br3 U1 Br1 91.27(3) 10_657 10_657
Br3 U1 Br1 88.73(3) . 10_657
Br2 U1 Br1 88.94(3) 10_657 10_657
Br2 U1 Br1 91.06(3) . 10_657
Br1 U1 Br1 180.0 . 10_657
C2 N1 C4 108.9(5) . .
C2 N1 C1 125.5(6) . .
C4 N1 C1 125.6(6) . .
C2 N2 C3 108.0(4) . .
C2 N2 C5A 123.4(6) . .
C3 N2 C5A 127.0(7) . .
C2 N2 C5B 122.8(6) . .
C3 N2 C5B 125.9(6) . .
N1 C1 H1A 109.5 . .
N1 C1 H1B 109.5 . .
H1A C1 H1B 109.5 . .
N1 C1 H1C 109.5 . .
H1A C1 H1C 109.5 . .
H1B C1 H1C 109.5 . .
N1 C2 N2 108.5(5) . .
N1 C2 H2 125.8 . .
N2 C2 H2 125.8 . .
C4 C3 N2 107.4(6) . .
C4 C3 H3 126.3 . .
N2 C3 H3 126.3 . .
C3 C4 N1 107.1(5) . .
C3 C4 H4 126.4 . .
N1 C4 H4 126.4 . .
N2 C5A C6A 110.0(4) . .
N2 C5A H5A 109.7 . .
C6A C5A H5A 109.7 . .
N2 C5A H5B 109.7 . .
C6A C5A H5B 109.7 . .
H5A C5A H5B 108.2 . .
C7A C6A C5A 111.5(5) . .
C7A C6A H6A 109.3 . .
C5A C6A H6A 109.3 . .
C7A C6A H6B 109.3 . .
C5A C6A H6B 109.3 . .
H6A C6A H6B 108.0 . .
C6A C7A C8A 113.8(5) . .
C6A C7A H7A 108.8 . .
C8A C7A H7A 108.8 . .
C6A C7A H7B 108.8 . .
C8A C7A H7B 108.8 . .
H7A C7A H7B 107.7 . .
C7A C8A C9A 112.3(5) . .
C7A C8A H8A 109.1 . .
C9A C8A H8A 109.1 . .
C7A C8A H8B 109.1 . .
C9A C8A H8B 109.1 . .
H8A C8A H8B 107.9 . .
C10A C9A C8A 113.5(6) . .
C10A C9A H9A 108.9 . .
C8A C9A H9A 108.9 . .
C10A C9A H9B 108.9 . .
C8A C9A H9B 108.9 . .
H9A C9A H9B 107.7 . .
C6B C5B N2 115.8(5) . .
C6B C5B H5C 108.3 . .
N2 C5B H5C 108.3 . .
C6B C5B H5D 108.3 . .
N2 C5B H5D 108.3 . .
H5C C5B H5D 107.4 . .
C5B C6B C7B 115.1(5) . .
C5B C6B H6C 108.5 . .
C7B C6B H6C 108.5 . .
C5B C6B H6D 108.5 . .
C7B C6B H6D 108.5 . .
H6C C6B H6D 107.5 . .
C8B C7B C6B 114.2(5) . .
C8B C7B H7C 108.7 . .
C6B C7B H7C 108.7 . .
C8B C7B H7D 108.7 . .
C6B C7B H7D 108.7 . .
H7C C7B H7D 107.6 . .
C7B C8B C9B 114.5(5) . .
C7B C8B H8C 108.6 . .
C9B C8B H8C 108.6 . .
C7B C8B H8D 108.6 . .
C9B C8B H8D 108.6 . .
H8C C8B H8D 107.6 . .
C8B C9B C10B 112.9(6) . .
C8B C9B H9C 109.0 . .
C10B C9B H9C 109.0 . .
C8B C9B H9D 109.0 . .
C10B C9B H9D 109.0 . .
H9C C9B H9D 107.8 . .
C9B C10B H10D 109.5 . .
C9B C10B H10E 109.5 . .
H10D C10B H10E 109.5 . .
C9B C10B H10F 109.5 . .
H10D C10B H10F 109.5 . .
H10E C10B H10F 109.5 . .

loop_
_geom_bond_atom_site_label_1
_geom_bond_atom_site_label_2
_geom_bond_distance
_geom_bond_site_symmetry_2
O1 U1 1.788(9) .
Br2 U1 2.8134(11) .
O2 U1 1.754(8) .
Br3 U1 2.8048(13) .
U1 O2 1.754(8) 10_657
U1 O1 1.788(9) 10_657
U1 Br3 2.8047(13) 10_657
U1 Br2 2.8132(11) 10_657
U1 Br1 2.8216(7) .
U1 Br1 2.8217(7) 10_657
N1 C2 1.317(7) .
N1 C4 1.377(8) .
N1 C1 1.453(9) .
N2 C2 1.344(8) .
N2 C3 1.375(8) .
N2 C5A 1.499(5) .
N2 C5B 1.507(4) .
C1 H1A 0.9800 .
C1 H1B 0.9800 .
C1 H1C 0.9800 .
C2 H2 0.9500 .
C3 C4 1.341(9) .
C3 H3 0.9500 .
C4 H4 0.9500 .
C5A C6A 1.507(5) .
C5A H5A 0.9900 .
C5A H5B 0.9900 .
C6A C7A 1.498(5) .
C6A H6A 0.9900 .
C6A H6B 0.9900 .
C7A C8A 1.499(5) .
C7A H7A 0.9900 .
C7A H7B 0.9900 .
C8A C9A 1.501(5) .
C8A H8A 0.9900 .
C8A H8B 0.9900 .
C9A C10A 1.498(5) .
C9A H9A 0.9900 .
C9A H9B 0.9900 .
C10A H10A 0.9800 .
C10A H10B 0.9800 .
C10A H10C 0.9800 .
C5B C6B 1.496(5) .
C5B H5C 0.9900 .
C5B H5D 0.9900 .
C6B C7B 1.501(5) .
C6B H6C 0.9900 .
C6B H6D 0.9900 .
C7B C8B 1.499(5) .
C7B H7C 0.9900 .
C7B H7D 0.9900 .
C8B C9B 1.499(5) .
C8B H8C 0.9900 .
C8B H8D 0.9900 .
C9B C10B 1.502(5) .
C9B H9C 0.9900 .
C9B H9D 0.9900 .
C10B H10D 0.9800 .
C10B H10E 0.9800 .
C10B H10F 0.9800 .
